data_7037089
loop_
_publ_author_name
'Basumatary, Biju'
'Ramana Reddy, R. V.'
'Bhandary, Subhrajyoti'
'Sankar, Jeyaraman'

_publ_section_title
;
 Gallium(iii)corrole-BODIPY hybrid: novel photophysical properties and
 first observation of B-FF interactions.
;
_journal_issue 48
_journal_name_full 'Dalton transactions (Cambridge, England : 2003)'
_journal_page_first 20817
_journal_page_last 20821
_journal_paper_doi 10.1039/c5dt03104d
_journal_volume 44
_journal_year 2015
_chemical_formula_sum 'C91 H66 B2 F19 Ga N13'
_chemical_formula_weight 1793.90
_chemical_name_common 'Corrole-BODIPY Diad '
_chemical_name_systematic 'Corrole-BODIPY Hybrid'
_chemical_properties_physical 'Air-sensitive, Hygroscopic'
_space_group_crystal_system monoclinic
_space_group_IT_number 14
_space_group_name_Hall '-P 2ybc'
_space_group_name_H-M_alt 'P 1 21/c 1'
_symmetry_space_group_name_Hall '-P 2ybc'
_symmetry_space_group_name_H-M 'P 1 21/c 1'
_atom_sites_solution_hydrogens geom
_audit_creation_method SHELXL-2014/7
_audit_update_record
;
2015-10-31 deposited with the CCDC.
2015-11-05 downloaded from the CCDC.
;
_cell_angle_alpha 90
_cell_angle_beta 97.616(11)
_cell_angle_gamma 90
_cell_formula_units_Z 4
_cell_length_a 16.260(6)
_cell_length_b 17.452(6)
_cell_length_c 29.954(9)
_cell_measurement_reflns_used 9973
_cell_measurement_temperature 120(2)
_cell_measurement_theta_max 25.13
_cell_measurement_theta_min 2.43
_cell_volume 8425(5)
_computing_data_collection 'APEX2 (Bruker, 2014)'
_computing_molecular_graphics 'PLATON (Spek, 2009) and Mercury (Macrae <i>et al.</i>,  2008)'
_computing_publication_material 'WINGX (Farrugia, 2014) and PLATON'
_computing_structure_refinement 'SHELXL-2014/7 (Sheldrick, 2014)'
_computing_structure_solution 'SIR2014 (Burla et al., 2014)'
_diffrn_ambient_temperature 120(2)
_diffrn_measured_fraction_theta_full 0.999
_diffrn_measured_fraction_theta_max 0.995
_diffrn_measurement_device_type 'Bruker D8 VENTURE CMOS-type PHOTON 100'
_diffrn_measurement_method '\f and \w scans'
_diffrn_radiation_type MoK\a
_diffrn_radiation_wavelength 0.71073
_diffrn_reflns_av_R_equivalents 0.1118
_diffrn_reflns_av_unetI/netI 0.0391
_diffrn_reflns_laue_measured_fraction_full 0.999
_diffrn_reflns_laue_measured_fraction_max 0.995
_diffrn_reflns_limit_h_max 19
_diffrn_reflns_limit_h_min -19
_diffrn_reflns_limit_k_max 21
_diffrn_reflns_limit_k_min -21
_diffrn_reflns_limit_l_max 36
_diffrn_reflns_limit_l_min -36
_diffrn_reflns_number 334319
_diffrn_reflns_point_group_measured_fraction_full 0.999
_diffrn_reflns_point_group_measured_fraction_max 0.995
_diffrn_reflns_theta_full 25.242
_diffrn_reflns_theta_max 25.798
_diffrn_reflns_theta_min 2.302
_exptl_absorpt_coefficient_mu 0.424
_exptl_absorpt_correction_T_max 0.943
_exptl_absorpt_correction_T_min 0.849
_exptl_absorpt_correction_type multi-scan
_exptl_absorpt_process_details SADABS
_exptl_crystal_colour red
_exptl_crystal_density_diffrn 1.414
_exptl_crystal_description block
_exptl_crystal_F_000 3660
_exptl_crystal_preparation Luminescent
_exptl_crystal_size_max 0.320
_exptl_crystal_size_mid 0.230
_exptl_crystal_size_min 0.110
_refine_diff_density_max 0.693
_refine_diff_density_min -0.537
_refine_diff_density_rms 0.076
_refine_ls_extinction_method none
_refine_ls_goodness_of_fit_ref 1.050
_refine_ls_hydrogen_treatment constr
_refine_ls_matrix_type full
_refine_ls_number_parameters 1108
_refine_ls_number_reflns 16142
_refine_ls_number_restraints 7
_refine_ls_restrained_S_all 1.050
_refine_ls_R_factor_all 0.0957
_refine_ls_R_factor_gt 0.0658
_refine_ls_shift/su_max 0.001
_refine_ls_shift/su_mean 0.000
_refine_ls_structure_factor_coef Fsqd
_refine_ls_weighting_details 'w=1/[\s^2^(Fo^2^)+(0.0767P)^2^+18.1471P] where P=(Fo^2^+2Fc^2^)/3'
_refine_ls_weighting_scheme calc
_refine_ls_wR_factor_gt 0.1629
_refine_ls_wR_factor_ref 0.1815
_reflns_Friedel_coverage 0.000
_reflns_number_gt 11888
_reflns_number_total 16142
_reflns_threshold_expression 'I > 2\s(I)'
_cod_data_source_file c5dt03104d2.cif
_cod_data_source_block added_by_encifer
_cod_depositor_comments 'Adding full bibliography for 7037088--7037089.cif.'
_cod_database_code 7037089
_audit_block_doi 10.5517/cc1jv5fz
_shelx_shelxl_version_number 2014/7
_shelx_space_group_comment
;
The symmetry employed for this shelxl refinement is uniquely defined
by the following loop, which should always be used as a source of
symmetry information in preference to the above space-group names.
They are only intended as comments.
;
_shelx_estimated_absorpt_t_min 0.889
_shelx_estimated_absorpt_t_max 0.955

loop_
_space_group_symop_operation_xyz
'x, y, z'
'-x, y+1/2, -z+1/2'
'-x, -y, -z'
'x, -y-1/2, z-1/2'

loop_
_atom_site_label
_atom_site_type_symbol
_atom_site_fract_x
_atom_site_fract_y
_atom_site_fract_z
_atom_site_U_iso_or_equiv
_atom_site_adp_type
_atom_site_occupancy
_atom_site_site_symmetry_order
_atom_site_calc_flag
_atom_site_refinement_flags_posn
_atom_site_refinement_flags_adp
Ga01 Ga 0.09249(2) 0.21110(2) 0.25181(2) 0.02376(12) Uani 1 1 d . .
B1 B 0.3336(3) 0.2139(3) 0.02407(14) 0.0322(9) Uani 1 1 d . .
B2 B 0.6093(3) 0.2303(3) 0.32549(16) 0.0382(11) Uani 1 1 d . .
F2 F -0.21366(17) 0.33456(15) 0.42370(9) 0.0591(7) Uani 1 1 d . .
F5 F -0.07606(19) 0.07442(13) 0.37028(9) 0.0627(8) Uani 1 1 d . .
F14 F -0.2043(3) 0.0472(2) 0.04207(12) 0.1088(14) Uani 1 1 d . .
F1 F -0.11687(19) 0.34006(13) 0.35781(9) 0.0639(8) Uani 1 1 d . .
F12 F -0.2864(3) 0.3018(3) 0.05846(13) 0.1278(18) Uani 1 1 d . .
F3 F -0.24313(15) 0.19993(16) 0.46282(8) 0.0537(7) Uani 1 1 d . .
F4 F -0.1742(2) 0.06951(15) 0.43521(10) 0.0694(9) Uani 1 1 d . .
F7 F 0.47260(19) 0.3613(2) 0.42611(10) 0.0857(11) Uani 1 1 d . .
F19 F 0.67964(14) 0.23766(17) 0.30399(10) 0.0594(7) Uani 1 1 d . .
F17 F 0.30749(16) 0.21557(14) -0.02200(7) 0.0483(6) Uani 1 1 d . .
F16 F 0.41866(14) 0.21490(14) 0.03165(9) 0.0482(6) Uani 1 1 d . .
F18 F 0.63421(15) 0.22782(16) 0.37155(8) 0.0553(7) Uani 1 1 d . .
F6 F 0.33333(17) 0.35542(15) 0.36695(9) 0.0571(7) Uani 1 1 d . .
F10 F 0.35473(17) 0.08714(15) 0.36212(9) 0.0569(7) Uani 1 1 d . .
F9 F 0.49352(19) 0.0931(2) 0.42146(11) 0.0905(11) Uani 1 1 d . .
F8 F 0.55264(17) 0.2299(3) 0.45418(10) 0.0992(14) Uani 1 1 d . .
F15 F -0.0854(2) 0.06371(18) 0.11225(11) 0.0860(11) Uani 1 1 d . .
F11 F -0.1669(2) 0.3186(2) 0.12871(11) 0.0959(13) Uani 1 1 d . .
F13 F -0.30742(19) 0.1658(3) 0.01559(10) 0.1019(13) Uani 1 1 d . .
N1 N 0.09000(16) 0.20803(16) 0.18734(9) 0.0218(6) Uani 1 1 d . .
N2 N -0.02639(16) 0.20749(16) 0.24531(9) 0.0222(6) Uani 1 1 d . .
N3 N 0.11230(16) 0.21344(16) 0.31596(9) 0.0232(6) Uani 1 1 d . .
N4 N 0.21064(16) 0.21387(16) 0.24868(9) 0.0228(6) Uani 1 1 d . .
N5 N 0.4915(4) 0.3201(3) 0.1744(2) 0.0885(15) Uani 1 1 d . .
N6 N 0.29945(17) 0.14165(17) 0.04511(9) 0.0273(6) Uani 1 1 d . .
N7 N 0.6730(3) 0.0659(3) 0.1679(2) 0.0835(15) Uani 1 1 d . .
N8 N 0.09064(17) 0.34029(16) 0.24903(10) 0.0286(7) Uani 1 1 d . .
N9 N 0.10105(17) 0.07891(17) 0.25268(10) 0.0288(7) Uani 1 1 d . .
N10 N 0.2976(2) 0.28327(18) 0.04683(10) 0.0345(7) Uani 1 1 d . .
N11 N 0.56134(17) 0.15673(19) 0.30955(11) 0.0345(7) Uani 1 1 d . .
N12 N 0.55126(18) 0.29854(18) 0.31344(11) 0.0334(7) Uani 1 1 d . .
C21 C 0.27714(19) 0.21686(18) 0.28062(11) 0.0219(7) Uani 1 1 d . .
C24 C 0.3215(2) 0.21700(19) 0.21145(11) 0.0246(7) Uani 1 1 d . .
H24 H 0.3549 0.2177 0.1877 0.029 Uiso 1 1 calc R U
C25 C 0.16505(19) 0.21038(18) 0.17182(11) 0.0220(7) Uani 1 1 d . .
C26 C 0.4361(2) 0.2227(2) 0.27832(11) 0.0255(7) Uani 1 1 d . .
C27 C -0.0797(2) 0.20318(19) 0.20568(11) 0.0240(7) Uani 1 1 d . .
C28 C 0.2422(2) 0.1405(2) 0.07645(11) 0.0268(7) Uani 1 1 d . .
C29 C 0.2420(2) 0.2797(2) 0.07886(12) 0.0301(8) Uani 1 1 d . .
C30 C 0.1883(2) 0.2168(2) 0.34283(11) 0.0260(7) Uani 1 1 d . .
C34 C 0.0647(2) 0.2028(2) 0.11217(11) 0.0283(8) Uani 1 1 d . .
H34 H 0.0360 0.1996 0.0825 0.034 Uiso 1 1 calc R U
C36 C -0.07110(19) 0.20822(18) 0.28118(11) 0.0218(7) Uani 1 1 d . .
C38 C -0.1946(2) 0.2024(2) 0.42994(12) 0.0344(9) Uani 1 1 d . .
C39 C 0.2338(2) 0.21371(18) 0.20666(11) 0.0216(7) Uani 1 1 d . .
C40 C -0.15720(19) 0.20440(19) 0.26299(11) 0.0240(7) Uani 1 1 d . .
H40 H -0.2026 0.2042 0.2799 0.029 Uiso 1 1 calc R U
C41 C -0.1798(2) 0.2701(2) 0.41019(13) 0.0354(9) Uani 1 1 d . .
C43 C -0.09251(19) 0.20760(19) 0.36169(11) 0.0227(7) Uani 1 1 d . .
C44 C 0.34953(19) 0.21904(18) 0.25708(11) 0.0225(7) Uani 1 1 d . .
C45 C 0.4805(2) 0.1542(2) 0.28744(12) 0.0296(8) Uani 1 1 d . .
C46 C -0.1625(2) 0.2011(2) 0.21751(12) 0.0275(7) Uani 1 1 d . .
H46 H -0.2122 0.1979 0.1970 0.033 Uiso 1 1 calc R U
C47 C 0.0277(2) 0.2035(2) 0.15293(11) 0.0251(7) Uani 1 1 d . .
C48 C 0.0502(2) 0.21295(19) 0.34287(11) 0.0246(7) Uani 1 1 d . .
C50 C 0.3157(2) 0.0684(2) 0.03486(12) 0.0341(8) Uani 1 1 d . .
C52 C 0.1502(2) 0.2075(2) 0.12396(11) 0.0254(7) Uani 1 1 d . .
C53 C 0.4710(2) 0.2936(2) 0.29028(12) 0.0295(8) Uani 1 1 d . .
C54 C 0.4579(2) 0.0767(2) 0.27941(14) 0.0380(9) Uani 1 1 d . .
C56 C 0.0796(3) -0.0404(3) 0.21399(17) 0.0554(13) Uani 1 1 d . .
H56 H 0.0547 -0.0677 0.1883 0.067 Uiso 1 1 calc R U
C57 C 0.2238(3) 0.3565(2) 0.09038(14) 0.0400(9) Uani 1 1 d . .
C58 C 0.3835(2) 0.1556(3) 0.37690(13) 0.0410(10) Uani 1 1 d . .
C59 C 0.2662(2) 0.21819(19) 0.32687(11) 0.0248(7) Uani 1 1 d . .
C60 C 0.2137(2) 0.2094(2) 0.09267(11) 0.0253(7) Uani 1 1 d . .
C61 C 0.1721(2) 0.2188(2) 0.38845(12) 0.0349(9) Uani 1 1 d . .
H61 H 0.2127 0.2217 0.4143 0.042 Uiso 1 1 calc R U
C62 C 0.2242(2) 0.0629(2) 0.08541(12) 0.0336(8) Uani 1 1 d . .
C63 C -0.0351(2) 0.21019(19) 0.32658(11) 0.0234(7) Uani 1 1 d . .
C64 C -0.1223(2) 0.1928(2) 0.12293(12) 0.0339(9) Uani 1 1 d . .
C65 C -0.0557(2) 0.2007(2) 0.16214(12) 0.0267(7) Uani 1 1 d . .
C66 C 0.3729(2) 0.2900(3) 0.37939(13) 0.0401(10) Uani 1 1 d . .
C67 C -0.1296(2) 0.2721(2) 0.37643(13) 0.0337(9) Uani 1 1 d . .
C68 C 0.2703(2) 0.0195(2) 0.05912(13) 0.0374(9) Uani 1 1 d . .
H68 H 0.2709 -0.0348 0.0578 0.045 Uiso 1 1 calc R U
C69 C 0.4389(2) 0.3696(2) 0.28415(14) 0.0373(9) Uani 1 1 d . .
C70 C 0.0891(2) 0.2159(2) 0.38853(12) 0.0348(9) Uani 1 1 d . .
H70 H 0.0613 0.2158 0.4145 0.042 Uiso 1 1 calc R U
C71 C 0.0674(3) 0.0377(2) 0.21753(13) 0.0398(9) Uani 1 1 d . .
H71 H 0.0334 0.0631 0.1938 0.048 Uiso 1 1 calc R U
C72 C 0.1378(2) 0.3839(2) 0.27937(16) 0.0438(10) Uani 1 1 d . .
H72 H 0.1663 0.3597 0.3053 0.053 Uiso 1 1 calc R U
C73 C -0.1598(2) 0.1371(2) 0.41609(13) 0.0379(9) Uani 1 1 d . .
C74 C 0.3774(3) 0.0449(2) 0.25648(16) 0.0472(11) Uani 1 1 d . .
H74A H 0.3393 0.0871 0.2470 0.071 Uiso 1 1 calc R U
H74B H 0.3877 0.0151 0.2300 0.071 Uiso 1 1 calc R U
H74C H 0.3526 0.0116 0.2774 0.071 Uiso 1 1 calc R U
C75 C -0.1097(2) 0.1403(2) 0.38254(12) 0.0327(8) Uani 1 1 d . .
C76 C 0.3412(2) 0.2212(2) 0.36128(12) 0.0309(8) Uani 1 1 d . .
C77 C -0.1960(3) 0.1154(3) 0.06411(16) 0.0650(15) Uani 1 1 d . .
C78 C 0.2679(3) 0.4032(2) 0.06509(16) 0.0537(12) Uani 1 1 d . .
H78 H 0.2684 0.4577 0.0658 0.064 Uiso 1 1 calc R U
C79 C 0.1277(3) -0.0775(3) 0.2478(2) 0.0655(15) Uani 1 1 d . .
H79 H 0.1365 -0.1311 0.2463 0.079 Uiso 1 1 calc R U
C80 C 0.0500(2) 0.3774(2) 0.21338(13) 0.0368(9) Uani 1 1 d . .
H80 H 0.0152 0.3482 0.1917 0.044 Uiso 1 1 calc R U
C81 C 0.3728(3) 0.0479(3) 0.00179(15) 0.0485(11) Uani 1 1 d . .
H81A H 0.3759 -0.0080 -0.0007 0.073 Uiso 1 1 calc R U
H81B H 0.3518 0.0698 -0.0277 0.073 Uiso 1 1 calc R U
H81C H 0.4282 0.0685 0.0120 0.073 Uiso 1 1 calc R U
C82 C 0.1050(3) 0.4978(3) 0.23686(19) 0.0571(13) Uani 1 1 d . .
H82 H 0.1107 0.5513 0.2324 0.068 Uiso 1 1 calc R U
C83 C 0.3568(2) 0.3946(2) 0.25992(16) 0.0450(10) Uani 1 1 d . .
H83A H 0.3243 0.3495 0.2490 0.068 Uiso 1 1 calc R U
H83B H 0.3267 0.4237 0.2806 0.068 Uiso 1 1 calc R U
H83C H 0.3657 0.4271 0.2343 0.068 Uiso 1 1 calc R U
C85 C 0.1694(3) 0.3842(2) 0.12387(15) 0.0480(11) Uani 1 1 d . .
H85A H 0.1449 0.3401 0.1375 0.072 Uiso 1 1 calc R U
H85B H 0.2027 0.4139 0.1474 0.072 Uiso 1 1 calc R U
H85C H 0.1251 0.4165 0.1086 0.072 Uiso 1 1 calc R U
C86 C 0.4850(3) 0.2270(4) 0.42388(14) 0.0610(16) Uani 1 1 d . .
C87 C 0.1695(3) 0.0321(2) 0.11751(15) 0.0464(11) Uani 1 1 d . .
H87A H 0.1439 0.0747 0.1319 0.070 Uiso 1 1 calc R U
H87B H 0.1260 0.0001 0.1011 0.070 Uiso 1 1 calc R U
H87C H 0.2026 0.0011 0.1406 0.070 Uiso 1 1 calc R U
C88 C 0.5678(3) 0.3733(3) 0.32106(15) 0.0467(10) Uani 1 1 d . .
C89 C 0.3115(3) 0.3575(2) 0.03841(15) 0.0472(11) Uani 1 1 d . .
C90 C 0.4546(3) 0.1582(4) 0.40736(15) 0.0576(14) Uani 1 1 d . .
C92 C 0.1476(3) 0.0424(2) 0.28567(16) 0.0464(11) Uani 1 1 d . .
H92 H 0.1712 0.0707 0.3113 0.056 Uiso 1 1 calc R U
C93 C 0.5002(3) 0.4174(3) 0.30378(16) 0.0495(11) Uani 1 1 d . .
H93 H 0.4968 0.4717 0.3053 0.059 Uiso 1 1 calc R U
C94 C -0.1350(3) 0.1246(3) 0.09984(15) 0.0519(11) Uani 1 1 d . .
C95 C 0.5259(3) 0.0346(3) 0.29715(16) 0.0517(11) Uani 1 1 d . .
H95 H 0.5296 -0.0198 0.2971 0.062 Uiso 1 1 calc R U
C96 C 0.4443(3) 0.2932(3) 0.41016(15) 0.0560(14) Uani 1 1 d . .
C97 C 0.0559(3) 0.4551(2) 0.20633(16) 0.0496(12) Uani 1 1 d . .
H97 H 0.0259 0.4784 0.1805 0.060 Uiso 1 1 calc R U
C98 C 0.1469(3) 0.4626(3) 0.2747(2) 0.0606(14) Uani 1 1 d . .
H98 H 0.1809 0.4915 0.2968 0.073 Uiso 1 1 calc R U
C99 C 0.5883(3) 0.0843(3) 0.31517(16) 0.0483(11) Uani 1 1 d . .
C101 C -0.1744(3) 0.2515(3) 0.10787(15) 0.0553(12) Uani 1 1 d . .
C103 C 0.6486(3) 0.4011(3) 0.3454(2) 0.0748(17) Uani 1 1 d . .
H14A H 0.6478 0.4571 0.3473 0.112 Uiso 1 1 calc R U
H14B H 0.6570 0.3793 0.3758 0.112 Uiso 1 1 calc R U
H14C H 0.6940 0.3849 0.3290 0.112 Uiso 1 1 calc R U
C104 C -0.2368(3) 0.2431(4) 0.07166(18) 0.0748(18) Uani 1 1 d . .
C108 C 0.3666(3) 0.3826(3) 0.00488(18) 0.0658(15) Uani 1 1 d . .
H10A H 0.3682 0.4387 0.0039 0.099 Uiso 1 1 calc R U
H10B H 0.4228 0.3628 0.0138 0.099 Uiso 1 1 calc R U
H10C H 0.3450 0.3628 -0.0250 0.099 Uiso 1 1 calc R U
C110 C 0.1632(3) -0.0360(3) 0.2842(2) 0.0686(16) Uani 1 1 d . .
H110 H 0.1979 -0.0603 0.3080 0.082 Uiso 1 1 calc R U
C111 C 0.6732(3) 0.0641(3) 0.3384(2) 0.0760(17) Uani 1 1 d . .
H11A H 0.6800 0.0083 0.3389 0.114 Uiso 1 1 calc R U
H11B H 0.7153 0.0874 0.3222 0.114 Uiso 1 1 calc R U
H11C H 0.6795 0.0835 0.3694 0.114 Uiso 1 1 calc R U
C114 C 0.6321(5) 0.3506(5) 0.1784(3) 0.107(3) Uani 1 1 d . .
H114 H 0.6865 0.3471 0.1944 0.128 Uiso 1 1 calc R U
C116 C 0.5674(4) 0.3247(3) 0.1947(2) 0.0715(15) Uani 1 1 d . .
H116 H 0.5764 0.3071 0.2250 0.086 Uiso 1 1 calc R U
C119 C 0.6165(9) 0.3842(7) 0.1357(5) 0.175(6) Uani 1 1 d . .
H119 H 0.6595 0.4076 0.1219 0.210 Uiso 1 1 calc R U
C127 C 0.4763(6) 0.3440(6) 0.1341(3) 0.127(3) Uani 1 1 d . .
H127 H 0.4231 0.3353 0.1176 0.153 Uiso 1 1 calc R U
C128 C 0.5351(10) 0.3818(8) 0.1141(4) 0.186(6) Uani 1 1 d . .
H128 H 0.5208 0.4063 0.0858 0.223 Uiso 1 1 calc R U
C130 C -0.2473(3) 0.1748(4) 0.05031(16) 0.0684(17) Uani 1 1 d . .
C91 C 0.6442(5) 0.0465(4) 0.1270(3) 0.0866(19) Uani 1 1 d . .
H91 H 0.6782 0.0162 0.1105 0.104 Uiso 1 1 calc R U
C107 C 0.6224(5) 0.1085(4) 0.1891(2) 0.083(2) Uani 1 1 d . .
H107 H 0.6415 0.1242 0.2191 0.100 Uiso 1 1 calc R U
C100 C 0.5446(5) 0.1311(4) 0.1707(3) 0.0870(19) Uani 1 1 d . .
H100 H 0.5105 0.1606 0.1875 0.104 Uiso 1 1 calc R U
C109 C 0.5684(6) 0.0671(6) 0.1068(3) 0.120(3) Uani 1 1 d . .
H109 H 0.5504 0.0507 0.0769 0.145 Uiso 1 1 calc R U
C117 C 0.5182(5) 0.1105(5) 0.1282(3) 0.115(3) Uani 1 1 d . .
H117 H 0.4653 0.1261 0.1137 0.139 Uiso 1 1 calc R U
C115 C 0.1044(6) 0.1403(8) -0.0234(3) 0.179(7) Uani 1 1 d D .
H115 H 0.1577 0.1250 -0.0297 0.215 Uiso 1 1 calc R U
C112 C -0.0385(7) 0.1136(8) -0.0198(3) 0.143(3) Uani 1 1 d D .
H112 H -0.0824 0.0774 -0.0246 0.171 Uiso 1 1 calc R U
N13 N -0.0543(5) 0.1880(7) -0.0049(2) 0.147(3) Uani 1 1 d D .
C125 C 0.0869(7) 0.2099(9) -0.0098(4) 0.181(5) Uani 1 1 d D .
H125 H 0.1319 0.2451 -0.0056 0.217 Uiso 1 1 calc R U
C118 C 0.0379(6) 0.0937(8) -0.0271(3) 0.181(5) Uani 1 1 d D .
H118 H 0.0460 0.0422 -0.0357 0.217 Uiso 1 1 calc R U
C106 C 0.0129(7) 0.2369(7) -0.0013(3) 0.143(3) Uani 1 1 d D .
H106 H 0.0071 0.2890 0.0071 0.171 Uiso 1 1 calc R U
C11 C -0.0350(10) -0.0179(11) 0.5152(6) 0.254(8) Uiso 1 1 d . .
H11D H -0.0819 -0.0387 0.4942 0.304 Uiso 1 1 calc R U
H11E H -0.0093 -0.0614 0.5331 0.304 Uiso 1 1 calc R U
C12 C -0.1435(11) -0.0065(11) 0.5691(6) 0.272(8) Uiso 1 1 d . .
H12A H -0.1700 0.0249 0.5903 0.408 Uiso 1 1 calc R U
H12B H -0.1852 -0.0224 0.5442 0.408 Uiso 1 1 calc R U
H12C H -0.1187 -0.0519 0.5847 0.408 Uiso 1 1 calc R U
C13 C -0.0724(16) 0.0428(16) 0.5497(9) 0.408(15) Uiso 1 1 d . .
H13A H -0.0289 0.0590 0.5742 0.490 Uiso 1 1 calc R U
H13B H -0.0960 0.0887 0.5333 0.490 Uiso 1 1 calc R U

loop_
_atom_site_aniso_label
_atom_site_aniso_U_11
_atom_site_aniso_U_22
_atom_site_aniso_U_33
_atom_site_aniso_U_23
_atom_site_aniso_U_13
_atom_site_aniso_U_12
Ga01 0.01650(18) 0.0356(2) 0.02008(19) -0.00168(16) 0.00566(13) -0.00161(15)
B1 0.034(2) 0.040(2) 0.026(2) -0.0038(18) 0.0126(17) -0.0017(19)
B2 0.0186(19) 0.054(3) 0.042(3) -0.004(2) 0.0044(18) 0.0008(18)
F2 0.0744(18) 0.0544(16) 0.0561(16) 0.0069(12) 0.0371(14) 0.0344(14)
F5 0.103(2) 0.0271(13) 0.0688(18) -0.0056(12) 0.0534(16) -0.0017(13)
F14 0.132(3) 0.102(3) 0.078(2) -0.028(2) -0.039(2) -0.041(2)
F1 0.101(2) 0.0304(13) 0.0721(18) 0.0176(12) 0.0563(17) 0.0201(13)
F12 0.119(3) 0.170(4) 0.078(3) -0.006(3) -0.046(2) 0.080(3)
F3 0.0489(14) 0.0796(19) 0.0391(13) 0.0031(12) 0.0302(11) -0.0005(13)
F4 0.108(2) 0.0433(15) 0.0678(18) 0.0036(13) 0.0521(17) -0.0221(15)
F7 0.0642(19) 0.128(3) 0.0647(19) -0.0484(19) 0.0088(15) -0.0478(19)
F19 0.0238(12) 0.0801(19) 0.0784(19) -0.0022(15) 0.0219(12) 0.0009(12)
F17 0.0685(16) 0.0549(15) 0.0245(11) 0.0026(10) 0.0170(11) 0.0017(12)
F16 0.0331(12) 0.0519(15) 0.0637(16) -0.0047(12) 0.0219(11) -0.0049(11)
F18 0.0421(14) 0.0758(19) 0.0428(14) -0.0015(12) -0.0132(11) 0.0025(12)
F6 0.0584(16) 0.0493(16) 0.0631(17) -0.0181(13) 0.0066(13) -0.0122(13)
F10 0.0606(16) 0.0506(16) 0.0583(16) 0.0057(13) 0.0033(13) 0.0147(13)
F9 0.0640(19) 0.139(3) 0.065(2) 0.024(2) -0.0061(15) 0.050(2)
F8 0.0332(15) 0.220(4) 0.0400(16) -0.017(2) -0.0104(12) 0.000(2)
F15 0.113(3) 0.0545(19) 0.077(2) -0.0201(16) -0.0363(19) 0.0007(18)
F11 0.128(3) 0.077(2) 0.068(2) -0.0154(18) -0.040(2) 0.052(2)
F13 0.0596(19) 0.193(4) 0.0441(17) 0.008(2) -0.0259(14) -0.033(2)
N1 0.0179(13) 0.0262(15) 0.0224(14) -0.0001(11) 0.0070(11) -0.0002(11)
N2 0.0202(13) 0.0261(15) 0.0217(14) -0.0011(11) 0.0077(11) -0.0016(11)
N3 0.0176(13) 0.0303(16) 0.0223(14) -0.0020(12) 0.0048(11) -0.0014(11)
N4 0.0179(13) 0.0293(15) 0.0225(14) -0.0017(12) 0.0072(11) -0.0006(11)
N5 0.080(4) 0.092(4) 0.094(4) -0.014(3) 0.014(3) -0.003(3)
N6 0.0265(15) 0.0332(17) 0.0237(15) -0.0025(12) 0.0087(12) -0.0010(12)
N7 0.073(3) 0.072(3) 0.103(4) 0.012(3) 0.000(3) -0.013(3)
N8 0.0257(15) 0.0207(15) 0.0414(18) -0.0018(13) 0.0114(13) -0.0002(12)
N9 0.0266(15) 0.0296(16) 0.0324(16) 0.0012(13) 0.0124(13) 0.0006(12)
N10 0.0406(18) 0.0339(18) 0.0332(17) -0.0005(14) 0.0205(14) -0.0028(14)
N11 0.0179(14) 0.045(2) 0.0395(18) -0.0007(15) 0.0007(13) 0.0062(13)
N12 0.0207(14) 0.0424(19) 0.0367(17) -0.0050(14) 0.0023(12) -0.0061(13)
C21 0.0152(15) 0.0223(17) 0.0285(17) -0.0014(14) 0.0037(13) -0.0011(12)
C24 0.0209(16) 0.0271(18) 0.0275(18) 0.0006(14) 0.0099(13) 0.0021(14)
C25 0.0219(16) 0.0228(17) 0.0230(16) -0.0023(13) 0.0085(13) -0.0026(13)
C26 0.0182(16) 0.035(2) 0.0248(17) 0.0002(14) 0.0087(13) -0.0001(14)
C27 0.0200(16) 0.0245(18) 0.0277(18) -0.0010(14) 0.0038(13) -0.0050(13)
C28 0.0239(17) 0.036(2) 0.0208(17) -0.0007(14) 0.0052(13) -0.0029(15)
C29 0.0306(18) 0.035(2) 0.0272(18) -0.0015(15) 0.0130(15) -0.0030(15)
C30 0.0204(16) 0.0324(19) 0.0254(17) -0.0035(14) 0.0038(13) -0.0023(14)
C34 0.0222(16) 0.041(2) 0.0219(17) -0.0011(15) 0.0035(13) -0.0049(15)
C36 0.0218(16) 0.0189(16) 0.0268(17) -0.0012(13) 0.0105(13) -0.0024(13)
C38 0.0293(18) 0.053(3) 0.0235(18) 0.0004(17) 0.0144(15) 0.0005(17)
C39 0.0227(16) 0.0203(16) 0.0230(16) -0.0004(13) 0.0080(13) -0.0012(13)
C40 0.0165(15) 0.0250(17) 0.0319(18) 0.0010(14) 0.0085(13) -0.0029(13)
C41 0.034(2) 0.041(2) 0.034(2) 0.0016(17) 0.0140(16) 0.0174(17)
C43 0.0190(15) 0.0284(18) 0.0219(16) -0.0008(14) 0.0069(13) -0.0010(14)
C44 0.0184(15) 0.0234(17) 0.0268(17) 0.0000(14) 0.0067(13) 0.0006(13)
C45 0.0201(17) 0.039(2) 0.0299(19) -0.0008(16) 0.0039(14) 0.0044(15)
C46 0.0182(16) 0.0318(19) 0.0328(19) -0.0002(15) 0.0044(14) -0.0005(14)
C47 0.0250(17) 0.0296(19) 0.0205(16) -0.0012(14) 0.0023(13) -0.0031(14)
C48 0.0253(17) 0.0273(18) 0.0235(17) -0.0044(14) 0.0109(13) -0.0028(14)
C50 0.034(2) 0.039(2) 0.030(2) -0.0053(16) 0.0074(16) 0.0011(16)
C52 0.0245(17) 0.0312(19) 0.0213(17) -0.0004(14) 0.0064(13) -0.0012(14)
C53 0.0194(16) 0.040(2) 0.0300(18) -0.0021(16) 0.0056(14) -0.0014(15)
C54 0.032(2) 0.036(2) 0.047(2) -0.0006(18) 0.0065(17) 0.0055(17)
C56 0.079(3) 0.033(2) 0.063(3) -0.015(2) 0.043(3) -0.014(2)
C57 0.047(2) 0.037(2) 0.040(2) 0.0013(18) 0.0193(19) 0.0034(18)
C58 0.033(2) 0.063(3) 0.028(2) 0.0018(19) 0.0049(16) 0.0108(19)
C59 0.0194(16) 0.0298(19) 0.0250(17) -0.0035(14) 0.0023(13) -0.0023(14)
C60 0.0229(16) 0.035(2) 0.0179(16) -0.0002(14) 0.0036(13) -0.0014(15)
C61 0.0267(18) 0.052(2) 0.0258(19) -0.0062(17) 0.0040(15) -0.0022(17)
C62 0.035(2) 0.035(2) 0.031(2) 0.0004(16) 0.0072(16) -0.0003(16)
C63 0.0214(16) 0.0229(17) 0.0279(18) -0.0024(14) 0.0111(13) -0.0006(13)
C64 0.0241(18) 0.053(2) 0.0252(18) 0.0002(17) 0.0056(15) -0.0056(16)
C65 0.0218(16) 0.0315(19) 0.0265(18) 0.0003(15) 0.0016(14) -0.0026(14)
C66 0.0302(19) 0.058(3) 0.033(2) -0.0107(19) 0.0088(16) -0.0085(19)
C67 0.044(2) 0.026(2) 0.034(2) 0.0075(15) 0.0177(17) 0.0102(16)
C68 0.042(2) 0.030(2) 0.042(2) -0.0031(17) 0.0116(18) 0.0017(17)
C69 0.0292(19) 0.037(2) 0.046(2) -0.0023(18) 0.0060(17) -0.0008(16)
C70 0.0289(18) 0.054(2) 0.0223(18) -0.0064(17) 0.0076(14) -0.0046(17)
C71 0.055(2) 0.033(2) 0.036(2) -0.0066(17) 0.0210(19) -0.0078(18)
C72 0.0247(19) 0.038(2) 0.067(3) -0.015(2) -0.0027(18) -0.0021(17)
C73 0.045(2) 0.035(2) 0.037(2) 0.0007(17) 0.0173(18) -0.0135(18)
C74 0.041(2) 0.031(2) 0.070(3) -0.006(2) 0.007(2) 0.0013(18)
C75 0.038(2) 0.029(2) 0.033(2) -0.0065(16) 0.0144(16) -0.0049(16)
C76 0.0209(16) 0.049(2) 0.0236(18) -0.0050(16) 0.0081(14) -0.0031(16)
C77 0.067(3) 0.082(4) 0.042(3) -0.007(3) -0.011(2) -0.035(3)
C78 0.073(3) 0.028(2) 0.068(3) 0.004(2) 0.037(3) 0.000(2)
C79 0.066(3) 0.026(2) 0.112(5) -0.005(3) 0.039(3) 0.001(2)
C80 0.038(2) 0.036(2) 0.039(2) 0.0039(17) 0.0137(17) 0.0057(17)
C81 0.054(3) 0.049(3) 0.047(3) -0.012(2) 0.025(2) 0.001(2)
C82 0.054(3) 0.030(2) 0.094(4) 0.005(3) 0.037(3) 0.005(2)
C83 0.033(2) 0.032(2) 0.068(3) 0.001(2) 0.002(2) 0.0003(17)
C85 0.059(3) 0.036(2) 0.056(3) -0.004(2) 0.033(2) 0.002(2)
C86 0.023(2) 0.133(5) 0.026(2) -0.011(3) 0.0002(17) 0.001(3)
C87 0.053(3) 0.033(2) 0.059(3) 0.0088(19) 0.028(2) -0.0010(19)
C88 0.037(2) 0.046(3) 0.055(3) -0.010(2) -0.0006(19) -0.0079(19)
C89 0.057(3) 0.040(2) 0.051(3) 0.004(2) 0.031(2) -0.004(2)
C90 0.032(2) 0.106(4) 0.034(2) 0.013(3) 0.0018(19) 0.024(3)
C92 0.040(2) 0.031(2) 0.065(3) 0.005(2) -0.001(2) 0.0008(18)
C93 0.039(2) 0.036(2) 0.071(3) -0.009(2) -0.002(2) -0.0062(19)
C94 0.049(3) 0.062(3) 0.041(2) -0.003(2) -0.009(2) -0.011(2)
C95 0.046(3) 0.038(2) 0.069(3) 0.000(2) 0.001(2) 0.011(2)
C96 0.034(2) 0.101(4) 0.034(2) -0.025(3) 0.0068(18) -0.025(3)
C97 0.063(3) 0.033(2) 0.060(3) 0.010(2) 0.034(2) 0.014(2)
C98 0.040(2) 0.036(3) 0.105(4) -0.022(3) 0.007(3) -0.007(2)
C99 0.034(2) 0.050(3) 0.059(3) 0.004(2) 0.001(2) 0.013(2)
C101 0.053(3) 0.074(3) 0.036(2) -0.007(2) -0.007(2) 0.020(2)
C103 0.050(3) 0.069(4) 0.097(4) -0.014(3) -0.023(3) -0.019(3)
C104 0.050(3) 0.126(5) 0.045(3) 0.004(3) -0.008(2) 0.034(3)
C108 0.086(4) 0.048(3) 0.076(4) 0.008(2) 0.056(3) -0.005(3)
C110 0.053(3) 0.039(3) 0.111(5) 0.021(3) 0.000(3) 0.007(2)
C111 0.043(3) 0.068(4) 0.109(5) 0.007(3) -0.020(3) 0.022(3)
C114 0.084(5) 0.139(7) 0.100(6) -0.046(5) 0.022(4) -0.013(5)
C116 0.069(4) 0.076(4) 0.075(4) -0.002(3) 0.025(3) -0.006(3)
C119 0.190(12) 0.189(12) 0.163(12) -0.036(10) 0.086(10) -0.094(10)
C127 0.155(8) 0.136(8) 0.080(6) 0.019(5) -0.020(5) -0.031(6)
C128 0.253(16) 0.206(13) 0.094(7) 0.046(8) 0.010(9) -0.054(12)
C130 0.039(3) 0.131(5) 0.032(3) 0.001(3) -0.008(2) -0.020(3)
C91 0.094(5) 0.077(4) 0.092(5) -0.015(4) 0.021(4) 0.003(4)
C107 0.121(6) 0.072(4) 0.056(4) -0.005(3) 0.008(4) -0.041(4)
C100 0.105(5) 0.058(4) 0.105(6) -0.003(4) 0.036(5) 0.008(4)
C109 0.123(7) 0.168(9) 0.066(4) -0.021(5) -0.001(5) 0.027(6)
C117 0.114(6) 0.137(7) 0.089(5) 0.016(5) -0.010(5) 0.051(5)
C115 0.066(6) 0.308(17) 0.154(9) 0.164(11) -0.022(5) 0.002(8)
C112 0.125(6) 0.216(9) 0.080(4) 0.062(5) -0.013(4) -0.030(6)
N13 0.114(6) 0.251(11) 0.069(4) 0.051(5) -0.012(4) -0.047(7)
C125 0.085(5) 0.317(13) 0.134(6) 0.141(8) -0.004(4) 0.004(6)
C118 0.085(5) 0.317(13) 0.134(6) 0.141(8) -0.004(4) 0.004(6)
C106 0.125(6) 0.216(9) 0.080(4) 0.062(5) -0.013(4) -0.030(6)

loop_
_atom_type_symbol
_atom_type_description
_atom_type_scat_dispersion_real
_atom_type_scat_dispersion_imag
_atom_type_scat_source
C C 0.0033 0.0016 'International Tables Vol C Tables 4.2.6.8 and 6.1.1.4'
H H 0.0000 0.0000 'International Tables Vol C Tables 4.2.6.8 and 6.1.1.4'
B B 0.0013 0.0007 'International Tables Vol C Tables 4.2.6.8 and 6.1.1.4'
N N 0.0061 0.0033 'International Tables Vol C Tables 4.2.6.8 and 6.1.1.4'
F F 0.0171 0.0103 'International Tables Vol C Tables 4.2.6.8 and 6.1.1.4'
Ga Ga 0.2307 1.6083 'International Tables Vol C Tables 4.2.6.8 and 6.1.1.4'

loop_
_geom_angle_atom_site_label_1
_geom_angle_atom_site_label_2
_geom_angle_atom_site_label_3
_geom_angle
_geom_angle_site_symmetry_1
_geom_angle_site_symmetry_3
N3 Ga01 N2 97.84(11) . .
N3 Ga01 N1 171.54(11) . .
N2 Ga01 N1 90.59(11) . .
N3 Ga01 N4 90.69(11) . .
N2 Ga01 N4 171.46(11) . .
N1 Ga01 N4 80.87(11) . .
N3 Ga01 N8 90.89(11) . .
N2 Ga01 N8 91.19(11) . .
N1 Ga01 N8 89.56(11) . .
N4 Ga01 N8 88.95(11) . .
N3 Ga01 N9 90.47(11) . .
N2 Ga01 N9 91.53(11) . .
N1 Ga01 N9 88.66(11) . .
N4 Ga01 N9 88.09(11) . .
N8 Ga01 N9 176.76(10) . .
F16 B1 F17 109.4(3) . .
F16 B1 N10 110.5(3) . .
F17 B1 N10 109.9(3) . .
F16 B1 N6 110.5(3) . .
F17 B1 N6 110.1(3) . .
N10 B1 N6 106.4(3) . .
F18 B2 F19 108.3(3) . .
F18 B2 N12 110.4(3) . .
F19 B2 N12 109.7(4) . .
F18 B2 N11 110.5(4) . .
F19 B2 N11 110.2(3) . .
N12 B2 N11 107.7(3) . .
C47 N1 C25 110.9(3) . .
C47 N1 Ga01 133.0(2) . .
C25 N1 Ga01 116.1(2) . .
C36 N2 C27 109.7(3) . .
C36 N2 Ga01 123.4(2) . .
C27 N2 Ga01 126.9(2) . .
C48 N3 C30 109.1(3) . .
C48 N3 Ga01 123.6(2) . .
C30 N3 Ga01 127.3(2) . .
C21 N4 C39 111.2(3) . .
C21 N4 Ga01 132.5(2) . .
C39 N4 Ga01 116.3(2) . .
C127 N5 C116 118.4(7) . .
C50 N6 C28 107.8(3) . .
C50 N6 B1 126.1(3) . .
C28 N6 B1 126.0(3) . .
C91 N7 C107 115.4(6) . .
C72 N8 C80 116.1(3) . .
C72 N8 Ga01 122.5(3) . .
C80 N8 Ga01 120.9(3) . .
C92 N9 C71 117.6(4) . .
C92 N9 Ga01 121.1(3) . .
C71 N9 Ga01 120.8(3) . .
C89 N10 C29 108.1(3) . .
C89 N10 B1 126.2(3) . .
C29 N10 B1 125.7(3) . .
C99 N11 C45 107.6(3) . .
C99 N11 B2 127.0(3) . .
C45 N11 B2 125.4(3) . .
C88 N12 C53 107.2(3) . .
C88 N12 B2 127.6(3) . .
C53 N12 B2 125.1(3) . .
N4 C21 C59 120.1(3) . .
N4 C21 C44 106.4(3) . .
C59 C21 C44 133.5(3) . .
C44 C24 C39 107.3(3) . .
C44 C24 H24 126.4 . .
C39 C24 H24 126.4 . .
N1 C25 C52 107.6(3) . .
N1 C25 C39 113.7(3) . .
C52 C25 C39 138.7(3) . .
C53 C26 C45 121.8(3) . .
C53 C26 C44 119.1(3) . .
C45 C26 C44 119.0(3) . .
N2 C27 C65 125.4(3) . .
N2 C27 C46 107.0(3) . .
C65 C27 C46 127.6(3) . .
C60 C28 N6 120.0(3) . .
C60 C28 C62 131.9(3) . .
N6 C28 C62 108.1(3) . .
C60 C29 N10 120.7(3) . .
C60 C29 C57 132.0(3) . .
N10 C29 C57 107.3(3) . .
N3 C30 C59 125.2(3) . .
N3 C30 C61 107.2(3) . .
C59 C30 C61 127.7(3) . .
C52 C34 C47 107.5(3) . .
C52 C34 H34 126.2 . .
C47 C34 H34 126.2 . .
N2 C36 C63 124.0(3) . .
N2 C36 C40 107.0(3) . .
C63 C36 C40 128.9(3) . .
F3 C38 C41 120.2(3) . .
F3 C38 C73 120.3(4) . .
C41 C38 C73 119.5(3) . .
N4 C39 C24 107.8(3) . .
N4 C39 C25 113.0(3) . .
C24 C39 C25 139.3(3) . .
C46 C40 C36 108.2(3) . .
C46 C40 H40 125.9 . .
C36 C40 H40 125.9 . .
F2 C41 C38 119.8(3) . .
F2 C41 C67 120.4(3) . .
C38 C41 C67 119.8(3) . .
C75 C43 C67 115.4(3) . .
C75 C43 C63 121.8(3) . .
C67 C43 C63 122.8(3) . .
C24 C44 C21 107.3(3) . .
C24 C44 C26 127.0(3) . .
C21 C44 C26 125.7(3) . .
N11 C45 C26 119.6(3) . .
N11 C45 C54 108.6(3) . .
C26 C45 C54 131.8(3) . .
C40 C46 C27 108.1(3) . .
C40 C46 H46 126.0 . .
C27 C46 H46 126.0 . .
N1 C47 C65 119.6(3) . .
N1 C47 C34 107.2(3) . .
C65 C47 C34 133.3(3) . .
N3 C48 C63 124.3(3) . .
N3 C48 C70 107.2(3) . .
C63 C48 C70 128.5(3) . .
N6 C50 C68 109.2(3) . .
N6 C50 C81 122.5(3) . .
C68 C50 C81 128.3(4) . .
C34 C52 C25 106.8(3) . .
C34 C52 C60 126.6(3) . .
C25 C52 C60 126.6(3) . .
C26 C53 N12 120.4(3) . .
C26 C53 C69 131.6(3) . .
N12 C53 C69 108.0(3) . .
C95 C54 C45 105.6(4) . .
C95 C54 C74 125.9(4) . .
C45 C54 C74 128.5(3) . .
C79 C56 C71 119.1(5) . .
C79 C56 H56 120.5 . .
C71 C56 H56 120.5 . .
C78 C57 C29 106.5(3) . .
C78 C57 C85 124.9(4) . .
C29 C57 C85 128.6(4) . .
F10 C58 C90 118.4(4) . .
F10 C58 C76 119.3(3) . .
C90 C58 C76 122.3(5) . .
C30 C59 C21 124.3(3) . .
C30 C59 C76 117.0(3) . .
C21 C59 C76 118.7(3) . .
C29 C60 C28 121.0(3) . .
C29 C60 C52 119.5(3) . .
C28 C60 C52 119.5(3) . .
C70 C61 C30 108.1(3) . .
C70 C61 H61 125.9 . .
C30 C61 H61 125.9 . .
C68 C62 C28 105.9(3) . .
C68 C62 C87 125.7(4) . .
C28 C62 C87 128.4(3) . .
C36 C63 C48 126.9(3) . .
C36 C63 C43 117.3(3) . .
C48 C63 C43 115.8(3) . .
C101 C64 C94 115.9(4) . .
C101 C64 C65 122.9(4) . .
C94 C64 C65 121.2(4) . .
C27 C65 C47 124.5(3) . .
C27 C65 C64 117.9(3) . .
C47 C65 C64 117.5(3) . .
F6 C66 C96 118.8(4) . .
F6 C66 C76 119.2(3) . .
C96 C66 C76 122.0(4) . .
F1 C67 C43 119.5(3) . .
F1 C67 C41 117.8(3) . .
C43 C67 C41 122.7(3) . .
C62 C68 C50 109.1(3) . .
C62 C68 H68 125.5 . .
C50 C68 H68 125.5 . .
C93 C69 C53 106.1(3) . .
C93 C69 C83 125.5(4) . .
C53 C69 C83 128.4(3) . .
C61 C70 C48 108.4(3) . .
C61 C70 H70 125.8 . .
C48 C70 H70 125.8 . .
N9 C71 C56 123.0(4) . .
N9 C71 H71 118.5 . .
C56 C71 H71 118.5 . .
N8 C72 C98 123.3(4) . .
N8 C72 H72 118.3 . .
C98 C72 H72 118.3 . .
F4 C73 C38 120.2(3) . .
F4 C73 C75 120.0(4) . .
C38 C73 C75 119.9(3) . .
C54 C74 H74A 109.5 . .
C54 C74 H74B 109.5 . .
H74A C74 H74B 109.5 . .
C54 C74 H74C 109.5 . .
H74A C74 H74C 109.5 . .
H74B C74 H74C 109.5 . .
F5 C75 C43 119.4(3) . .
F5 C75 C73 117.8(3) . .
C43 C75 C73 122.8(3) . .
C58 C76 C66 116.1(4) . .
C58 C76 C59 122.0(3) . .
C66 C76 C59 121.9(4) . .
F14 C77 C130 120.2(5) . .
F14 C77 C94 119.8(5) . .
C130 C77 C94 120.1(5) . .
C57 C78 C89 108.6(4) . .
C57 C78 H78 125.7 . .
C89 C78 H78 125.7 . .
C56 C79 C110 118.8(4) . .
C56 C79 H79 120.6 . .
C110 C79 H79 120.6 . .
N8 C80 C97 124.0(4) . .
N8 C80 H80 118.0 . .
C97 C80 H80 118.0 . .
C50 C81 H81A 109.5 . .
C50 C81 H81B 109.5 . .
H81A C81 H81B 109.5 . .
C50 C81 H81C 109.5 . .
H81A C81 H81C 109.5 . .
H81B C81 H81C 109.5 . .
C97 C82 C98 119.3(4) . .
C97 C82 H82 120.3 . .
C98 C82 H82 120.3 . .
C69 C83 H83A 109.5 . .
C69 C83 H83B 109.5 . .
H83A C83 H83B 109.5 . .
C69 C83 H83C 109.5 . .
H83A C83 H83C 109.5 . .
H83B C83 H83C 109.5 . .
C57 C85 H85A 109.5 . .
C57 C85 H85B 109.5 . .
H85A C85 H85B 109.5 . .
C57 C85 H85C 109.5 . .
H85A C85 H85C 109.5 . .
H85B C85 H85C 109.5 . .
F8 C86 C96 119.8(5) . .
F8 C86 C90 120.5(6) . .
C96 C86 C90 119.7(4) . .
C62 C87 H87A 109.5 . .
C62 C87 H87B 109.5 . .
H87A C87 H87B 109.5 . .
C62 C87 H87C 109.5 . .
H87A C87 H87C 109.5 . .
H87B C87 H87C 109.5 . .
N12 C88 C93 110.2(4) . .
N12 C88 C103 122.7(4) . .
C93 C88 C103 127.2(4) . .
N10 C89 C78 109.6(3) . .
N10 C89 C108 122.6(4) . .
C78 C89 C108 127.9(4) . .
F9 C90 C86 119.8(4) . .
F9 C90 C58 120.1(5) . .
C86 C90 C58 120.1(5) . .
N9 C92 C110 122.4(5) . .
N9 C92 H92 118.8 . .
C110 C92 H92 118.8 . .
C69 C93 C88 108.5(4) . .
C69 C93 H93 125.8 . .
C88 C93 H93 125.8 . .
F15 C94 C77 117.8(5) . .
F15 C94 C64 119.7(4) . .
C77 C94 C64 122.5(5) . .
C54 C95 C99 109.0(4) . .
C54 C95 H95 125.5 . .
C99 C95 H95 125.5 . .
F7 C96 C86 120.8(4) . .
F7 C96 C66 119.4(5) . .
C86 C96 C66 119.8(5) . .
C82 C97 C80 119.0(5) . .
C82 C97 H97 120.5 . .
C80 C97 H97 120.5 . .
C82 C98 C72 118.3(4) . .
C82 C98 H98 120.9 . .
C72 C98 H98 120.9 . .
N11 C99 C95 109.3(4) . .
N11 C99 C111 122.9(4) . .
C95 C99 C111 127.8(4) . .
F11 C101 C64 119.5(4) . .
F11 C101 C104 118.2(5) . .
C64 C101 C104 122.3(5) . .
C88 C103 H14A 109.5 . .
C88 C103 H14B 109.5 . .
H14A C103 H14B 109.5 . .
C88 C103 H14C 109.5 . .
H14A C103 H14C 109.5 . .
H14B C103 H14C 109.5 . .
F12 C104 C130 120.3(5) . .
F12 C104 C101 120.1(6) . .
C130 C104 C101 119.7(5) . .
C89 C108 H10A 109.5 . .
C89 C108 H10B 109.5 . .
H10A C108 H10B 109.5 . .
C89 C108 H10C 109.5 . .
H10A C108 H10C 109.5 . .
H10B C108 H10C 109.5 . .
C79 C110 C92 119.0(5) . .
C79 C110 H110 120.5 . .
C92 C110 H110 120.5 . .
C99 C111 H11A 109.5 . .
C99 C111 H11B 109.5 . .
H11A C111 H11B 109.5 . .
C99 C111 H11C 109.5 . .
H11A C111 H11C 109.5 . .
H11B C111 H11C 109.5 . .
C116 C114 C119 115.5(9) . .
C116 C114 H114 122.2 . .
C119 C114 H114 122.2 . .
C114 C116 N5 127.6(7) . .
C114 C116 H116 116.2 . .
N5 C116 H116 116.2 . .
C128 C119 C114 117.3(10) . .
C128 C119 H119 121.4 . .
C114 C119 H119 121.4 . .
N5 C127 C128 121.0(9) . .
N5 C127 H127 119.5 . .
C128 C127 H127 119.5 . .
C127 C128 C119 119.3(10) . .
C127 C128 H128 120.4 . .
C119 C128 H128 120.4 . .
F13 C130 C104 120.3(6) . .
F13 C130 C77 120.1(6) . .
C104 C130 C77 119.6(4) . .
N7 C91 C109 123.3(7) . .
N7 C91 H91 118.4 . .
C109 C91 H91 118.4 . .
N7 C107 C100 124.3(6) . .
N7 C107 H107 117.9 . .
C100 C107 H107 117.9 . .
C117 C100 C107 118.0(7) . .
C117 C100 H100 121.0 . .
C107 C100 H100 121.0 . .
C117 C109 C91 121.0(7) . .
C117 C109 H109 119.5 . .
C91 C109 H109 119.5 . .
C100 C117 C109 118.0(7) . .
C100 C117 H117 121.0 . .
C109 C117 H117 121.0 . .
C125 C115 C118 112.1(12) . .
C125 C115 H115 123.9 . .
C118 C115 H115 123.9 . .
C118 C112 N13 120.2(12) . .
C118 C112 H112 119.9 . .
N13 C112 H112 119.9 . .
C106 N13 C112 114.9(11) . .
C115 C125 C106 127.8(13) . .
C115 C125 H125 116.1 . .
C106 C125 H125 116.1 . .
C112 C118 C115 125.8(14) . .
C112 C118 H118 117.1 . .
C115 C118 H118 117.1 . .
C125 C106 N13 119.1(12) . .
C125 C106 H106 120.5 . .
N13 C106 H106 120.5 . .
C13 C11 C11 116(2) . 3_556
C13 C11 H11D 108.4 . .
C11 C11 H11D 108.4 3_556 .
C13 C11 H11E 108.4 . .
C11 C11 H11E 108.4 3_556 .
H11D C11 H11E 107.4 . .
C13 C12 H12A 109.5 . .
C13 C12 H12B 109.5 . .
H12A C12 H12B 109.5 . .
C13 C12 H12C 109.5 . .
H12A C12 H12C 109.5 . .
H12B C12 H12C 109.5 . .
C12 C13 C11 103.0(19) . .
C12 C13 H13A 111.2 . .
C11 C13 H13A 111.2 . .
C12 C13 H13B 111.2 . .
C11 C13 H13B 111.2 . .
H13A C13 H13B 109.1 . .

loop_
_geom_bond_atom_site_label_1
_geom_bond_atom_site_label_2
_geom_bond_distance
_geom_bond_site_symmetry_2
Ga01 N3 1.906(3) .
Ga01 N2 1.918(3) .
Ga01 N1 1.927(3) .
Ga01 N4 1.936(3) .
Ga01 N8 2.256(3) .
Ga01 N9 2.311(3) .
B1 F16 1.372(5) .
B1 F17 1.389(5) .
B1 N10 1.542(5) .
B1 N6 1.546(5) .
B2 F18 1.386(5) .
B2 F19 1.391(5) .
B2 N12 1.532(6) .
B2 N11 1.545(6) .
F2 C41 1.338(4) .
F5 C75 1.345(4) .
F14 C77 1.359(6) .
F1 C67 1.338(4) .
F12 C104 1.331(7) .
F3 C38 1.342(4) .
F4 C73 1.345(4) .
F7 C96 1.341(6) .
F6 C66 1.339(5) .
F10 C58 1.337(5) .
F9 C90 1.342(6) .
F8 C86 1.331(5) .
F15 C94 1.355(6) .
F11 C101 1.325(6) .
F13 C130 1.339(5) .
N1 C47 1.348(4) .
N1 C25 1.363(4) .
N2 C36 1.375(4) .
N2 C27 1.376(4) .
N3 C48 1.372(4) .
N3 C30 1.383(4) .
N4 C21 1.346(4) .
N4 C39 1.361(4) .
N5 C127 1.272(9) .
N5 C116 1.303(8) .
N6 C50 1.349(5) .
N6 C28 1.406(4) .
N7 C91 1.296(8) .
N7 C107 1.332(9) .
N8 C72 1.345(5) .
N8 C80 1.345(5) .
N9 C92 1.325(5) .
N9 C71 1.332(5) .
N10 C89 1.344(5) .
N10 C29 1.404(4) .
N11 C99 1.342(5) .
N11 C45 1.393(4) .
N12 C88 1.345(5) .
N12 C53 1.396(4) .
C21 C59 1.420(5) .
C21 C44 1.450(4) .
C24 C44 1.383(5) .
C24 C39 1.415(4) .
C24 H24 0.9500 .
C25 C52 1.423(5) .
C25 C39 1.426(5) .
C26 C53 1.389(5) .
C26 C45 1.404(5) .
C26 C44 1.468(5) .
C27 C65 1.411(5) .
C27 C46 1.437(5) .
C28 C60 1.398(5) .
C28 C62 1.419(5) .
C29 C60 1.393(5) .
C29 C57 1.426(5) .
C30 C59 1.413(5) .
C30 C61 1.426(5) .
C34 C52 1.391(5) .
C34 C47 1.430(5) .
C34 H34 0.9500 .
C36 C63 1.408(5) .
C36 C40 1.435(4) .
C38 C41 1.357(6) .
C38 C73 1.361(6) .
C40 C46 1.355(5) .
C40 H40 0.9500 .
C41 C67 1.381(5) .
C43 C75 1.376(5) .
C43 C67 1.378(5) .
C43 C63 1.497(4) .
C45 C54 1.414(5) .
C46 H46 0.9500 .
C47 C65 1.420(5) .
C48 C63 1.409(5) .
C48 C70 1.429(5) .
C50 C68 1.394(5) .
C50 C81 1.488(5) .
C52 C60 1.484(4) .
C53 C69 1.427(5) .
C54 C95 1.375(6) .
C54 C74 1.501(6) .
C56 C79 1.359(8) .
C56 C71 1.383(6) .
C56 H56 0.9500 .
C57 C78 1.377(6) .
C57 C85 1.502(5) .
C58 C90 1.375(6) .
C58 C76 1.384(6) .
C59 C76 1.489(5) .
C61 C70 1.351(5) .
C61 H61 0.9500 .
C62 C68 1.382(5) .
C62 C87 1.495(5) .
C64 C101 1.367(6) .
C64 C94 1.379(6) .
C64 C65 1.495(5) .
C66 C96 1.384(6) .
C66 C76 1.389(6) .
C68 H68 0.9500 .
C69 C93 1.371(6) .
C69 C83 1.498(5) .
C70 H70 0.9500 .
C71 H71 0.9500 .
C72 C98 1.390(6) .
C72 H72 0.9500 .
C73 C75 1.377(5) .
C74 H74A 0.9800 .
C74 H74B 0.9800 .
C74 H74C 0.9800 .
C77 C130 1.359(8) .
C77 C94 1.369(6) .
C78 C89 1.389(6) .
C78 H78 0.9500 .
C79 C110 1.369(8) .
C79 H79 0.9500 .
C80 C97 1.378(6) .
C80 H80 0.9500 .
C81 H81A 0.9800 .
C81 H81B 0.9800 .
C81 H81C 0.9800 .
C82 C97 1.355(7) .
C82 C98 1.385(7) .
C82 H82 0.9500 .
C83 H83A 0.9800 .
C83 H83B 0.9800 .
C83 H83C 0.9800 .
C85 H85A 0.9800 .
C85 H85B 0.9800 .
C85 H85C 0.9800 .
C86 C96 1.366(8) .
C86 C90 1.366(8) .
C87 H87A 0.9800 .
C87 H87B 0.9800 .
C87 H87C 0.9800 .
C88 C93 1.385(6) .
C88 C103 1.497(6) .
C89 C108 1.498(6) .
C92 C110 1.393(6) .
C92 H92 0.9500 .
C93 H93 0.9500 .
C95 C99 1.388(6) .
C95 H95 0.9500 .
C97 H97 0.9500 .
C98 H98 0.9500 .
C99 C111 1.503(6) .
C101 C104 1.391(7) .
C103 H14A 0.9800 .
C103 H14B 0.9800 .
C103 H14C 0.9800 .
C104 C130 1.353(9) .
C108 H10A 0.9800 .
C108 H10B 0.9800 .
C108 H10C 0.9800 .
C110 H110 0.9500 .
C111 H11A 0.9800 .
C111 H11B 0.9800 .
C111 H11C 0.9800 .
C114 C116 1.300(9) .
C114 C119 1.399(15) .
C114 H114 0.9500 .
C116 H116 0.9500 .
C119 C128 1.393(16) .
C119 H119 0.9500 .
C127 C128 1.364(14) .
C127 H127 0.9500 .
C128 H128 0.9500 .
C91 C109 1.348(10) .
C91 H91 0.9500 .
C107 C100 1.369(9) .
C107 H107 0.9500 .
C100 C117 1.336(10) .
C100 H100 0.9500 .
C109 C117 1.338(11) .
C109 H109 0.9500 .
C117 H117 0.9500 .
C115 C125 1.325(12) .
C115 C118 1.345(10) .
C115 H115 0.9500 .
C112 C118 1.336(11) .
C112 N13 1.408(11) .
C112 H112 0.9500 .
N13 C106 1.379(10) .
C125 C106 1.348(11) .
C125 H125 0.9500 .
C118 H118 0.9500 .
C106 H106 0.9500 .
C11 C13 1.65(3) .
C11 C11 1.67(3) 3_556
C11 H11D 0.9900 .
C11 H11E 0.9900 .
C12 C13 1.61(3) .
C12 H12A 0.9800 .
C12 H12B 0.9800 .
C12 H12C 0.9800 .
C13 H13A 0.9900 .
C13 H13B 0.9900 .

loop_
_geom_torsion_atom_site_label_1
_geom_torsion_atom_site_label_2
_geom_torsion_atom_site_label_3
_geom_torsion_atom_site_label_4
_geom_torsion
_geom_torsion_site_symmetry_1
F16 B1 N6 C50 -59.8(5) .
F17 B1 N6 C50 61.2(5) .
N10 B1 N6 C50 -179.8(3) .
F16 B1 N6 C28 124.1(3) .
F17 B1 N6 C28 -114.9(4) .
N10 B1 N6 C28 4.1(5) .
F16 B1 N10 C89 60.0(5) .
F17 B1 N10 C89 -60.8(5) .
N6 B1 N10 C89 -179.9(4) .
F16 B1 N10 C29 -122.5(4) .
F17 B1 N10 C29 116.6(4) .
N6 B1 N10 C29 -2.5(5) .
F18 B2 N11 C99 -56.5(5) .
F19 B2 N11 C99 63.2(5) .
N12 B2 N11 C99 -177.1(4) .
F18 B2 N11 C45 121.8(4) .
F19 B2 N11 C45 -118.5(4) .
N12 B2 N11 C45 1.2(5) .
F18 B2 N12 C88 59.5(5) .
F19 B2 N12 C88 -59.8(5) .
N11 B2 N12 C88 -179.8(4) .
F18 B2 N12 C53 -123.5(4) .
F19 B2 N12 C53 117.3(4) .
N11 B2 N12 C53 -2.7(5) .
C39 N4 C21 C59 179.5(3) .
Ga01 N4 C21 C59 0.3(5) .
C39 N4 C21 C44 0.2(4) .
Ga01 N4 C21 C44 -179.0(2) .
C47 N1 C25 C52 0.3(4) .
Ga01 N1 C25 C52 180.0(2) .
C47 N1 C25 C39 -178.8(3) .
Ga01 N1 C25 C39 0.8(4) .
C36 N2 C27 C65 -179.5(3) .
Ga01 N2 C27 C65 -0.1(5) .
C36 N2 C27 C46 0.0(4) .
Ga01 N2 C27 C46 179.4(2) .
C50 N6 C28 C60 -179.4(3) .
B1 N6 C28 C60 -2.7(5) .
C50 N6 C28 C62 0.4(4) .
B1 N6 C28 C62 177.1(3) .
C89 N10 C29 C60 177.3(4) .
B1 N10 C29 C60 -0.5(6) .
C89 N10 C29 C57 -1.2(5) .
B1 N10 C29 C57 -179.0(4) .
C48 N3 C30 C59 179.9(3) .
Ga01 N3 C30 C59 -0.9(5) .
C48 N3 C30 C61 -0.2(4) .
Ga01 N3 C30 C61 179.0(2) .
C27 N2 C36 C63 178.2(3) .
Ga01 N2 C36 C63 -1.3(4) .
C27 N2 C36 C40 -0.2(4) .
Ga01 N2 C36 C40 -179.7(2) .
C21 N4 C39 C24 -0.1(4) .
Ga01 N4 C39 C24 179.2(2) .
C21 N4 C39 C25 179.9(3) .
Ga01 N4 C39 C25 -0.8(4) .
C44 C24 C39 N4 0.0(4) .
C44 C24 C39 C25 -179.9(4) .
N1 C25 C39 N4 0.0(4) .
C52 C25 C39 N4 -178.8(4) .
N1 C25 C39 C24 180.0(4) .
C52 C25 C39 C24 1.2(8) .
N2 C36 C40 C46 0.3(4) .
C63 C36 C40 C46 -177.9(3) .
F3 C38 C41 F2 0.2(6) .
C73 C38 C41 F2 -179.9(4) .
F3 C38 C41 C67 179.9(4) .
C73 C38 C41 C67 -0.2(6) .
C39 C24 C44 C21 0.1(4) .
C39 C24 C44 C26 -180.0(3) .
N4 C21 C44 C24 -0.1(4) .
C59 C21 C44 C24 -179.3(4) .
N4 C21 C44 C26 179.9(3) .
C59 C21 C44 C26 0.7(6) .
C53 C26 C44 C24 94.5(4) .
C45 C26 C44 C24 -87.7(4) .
C53 C26 C44 C21 -85.5(4) .
C45 C26 C44 C21 92.3(4) .
C99 N11 C45 C26 178.2(3) .
B2 N11 C45 C26 -0.3(5) .
C99 N11 C45 C54 0.0(4) .
B2 N11 C45 C54 -178.6(3) .
C53 C26 C45 N11 0.8(5) .
C44 C26 C45 N11 -176.9(3) .
C53 C26 C45 C54 178.6(4) .
C44 C26 C45 C54 0.9(6) .
C36 C40 C46 C27 -0.3(4) .
N2 C27 C46 C40 0.2(4) .
C65 C27 C46 C40 179.7(3) .
C25 N1 C47 C65 -179.8(3) .
Ga01 N1 C47 C65 0.6(5) .
C25 N1 C47 C34 0.1(4) .
Ga01 N1 C47 C34 -179.5(2) .
C52 C34 C47 N1 -0.4(4) .
C52 C34 C47 C65 179.4(4) .
C30 N3 C48 C63 179.7(3) .
Ga01 N3 C48 C63 0.4(5) .
C30 N3 C48 C70 -0.2(4) .
Ga01 N3 C48 C70 -179.5(2) .
C28 N6 C50 C68 -0.2(4) .
B1 N6 C50 C68 -176.9(3) .
C28 N6 C50 C81 178.7(4) .
B1 N6 C50 C81 2.0(6) .
C47 C34 C52 C25 0.6(4) .
C47 C34 C52 C60 -179.4(3) .
N1 C25 C52 C34 -0.6(4) .
C39 C25 C52 C34 178.3(4) .
N1 C25 C52 C60 179.4(3) .
C39 C25 C52 C60 -1.7(7) .
C45 C26 C53 N12 -2.3(5) .
C44 C26 C53 N12 175.4(3) .
C45 C26 C53 C69 179.2(4) .
C44 C26 C53 C69 -3.1(6) .
C88 N12 C53 C26 -179.0(3) .
B2 N12 C53 C26 3.5(5) .
C88 N12 C53 C69 -0.2(4) .
B2 N12 C53 C69 -177.7(3) .
N11 C45 C54 C95 0.3(5) .
C26 C45 C54 C95 -177.7(4) .
N11 C45 C54 C74 -179.7(4) .
C26 C45 C54 C74 2.3(7) .
C60 C29 C57 C78 -177.9(4) .
N10 C29 C57 C78 0.4(5) .
C60 C29 C57 C85 3.4(8) .
N10 C29 C57 C85 -178.4(4) .
N3 C30 C59 C21 0.5(6) .
C61 C30 C59 C21 -179.3(4) .
N3 C30 C59 C76 -179.4(3) .
C61 C30 C59 C76 0.7(6) .
N4 C21 C59 C30 -0.2(5) .
C44 C21 C59 C30 178.9(3) .
N4 C21 C59 C76 179.7(3) .
C44 C21 C59 C76 -1.2(6) .
N10 C29 C60 C28 2.6(5) .
C57 C29 C60 C28 -179.4(4) .
N10 C29 C60 C52 -175.4(3) .
C57 C29 C60 C52 2.6(6) .
N6 C28 C60 C29 -1.1(5) .
C62 C28 C60 C29 179.2(4) .
N6 C28 C60 C52 177.0(3) .
C62 C28 C60 C52 -2.8(6) .
C34 C52 C60 C29 93.5(5) .
C25 C52 C60 C29 -86.5(5) .
C34 C52 C60 C28 -84.5(5) .
C25 C52 C60 C28 95.5(4) .
N3 C30 C61 C70 0.6(4) .
C59 C30 C61 C70 -179.6(4) .
C60 C28 C62 C68 179.3(4) .
N6 C28 C62 C68 -0.5(4) .
C60 C28 C62 C87 -2.6(7) .
N6 C28 C62 C87 177.6(4) .
N2 C36 C63 C48 1.1(5) .
C40 C36 C63 C48 179.1(3) .
N2 C36 C63 C43 -177.6(3) .
C40 C36 C63 C43 0.4(5) .
N3 C48 C63 C36 -0.6(6) .
C70 C48 C63 C36 179.2(4) .
N3 C48 C63 C43 178.1(3) .
C70 C48 C63 C43 -2.0(5) .
C75 C43 C63 C36 97.0(4) .
C67 C43 C63 C36 -85.2(4) .
C75 C43 C63 C48 -81.9(4) .
C67 C43 C63 C48 96.0(4) .
N2 C27 C65 C47 -0.9(6) .
C46 C27 C65 C47 179.6(3) .
N2 C27 C65 C64 177.5(3) .
C46 C27 C65 C64 -1.9(5) .
N1 C47 C65 C27 0.7(5) .
C34 C47 C65 C27 -179.1(4) .
N1 C47 C65 C64 -177.8(3) .
C34 C47 C65 C64 2.4(6) .
C101 C64 C65 C27 73.8(5) .
C94 C64 C65 C27 -105.8(4) .
C101 C64 C65 C47 -107.6(4) .
C94 C64 C65 C47 72.8(5) .
C75 C43 C67 F1 -179.5(4) .
C63 C43 C67 F1 2.5(6) .
C75 C43 C67 C41 0.8(6) .
C63 C43 C67 C41 -177.2(4) .
F2 C41 C67 F1 -0.5(6) .
C38 C41 C67 F1 179.9(4) .
F2 C41 C67 C43 179.2(4) .
C38 C41 C67 C43 -0.5(6) .
C28 C62 C68 C50 0.3(4) .
C87 C62 C68 C50 -177.9(4) .
N6 C50 C68 C62 -0.1(5) .
C81 C50 C68 C62 -179.0(4) .
C26 C53 C69 C93 178.4(4) .
N12 C53 C69 C93 -0.2(4) .
C26 C53 C69 C83 -3.7(7) .
N12 C53 C69 C83 177.7(4) .
C30 C61 C70 C48 -0.7(5) .
N3 C48 C70 C61 0.6(4) .
C63 C48 C70 C61 -179.3(4) .
C92 N9 C71 C56 -0.7(6) .
Ga01 N9 C71 C56 171.6(3) .
C79 C56 C71 N9 0.4(6) .
C80 N8 C72 C98 -1.5(6) .
Ga01 N8 C72 C98 170.2(3) .
F3 C38 C73 F4 0.2(6) .
C41 C38 C73 F4 -179.7(4) .
F3 C38 C73 C75 -179.6(4) .
C41 C38 C73 C75 0.5(6) .
C67 C43 C75 F5 -180.0(3) .
C63 C43 C75 F5 -2.0(5) .
C67 C43 C75 C73 -0.5(6) .
C63 C43 C75 C73 177.5(4) .
F4 C73 C75 F5 -0.4(6) .
C38 C73 C75 F5 179.3(4) .
F4 C73 C75 C43 -179.9(4) .
C38 C73 C75 C43 -0.2(6) .
F10 C58 C76 C66 177.7(3) .
C90 C58 C76 C66 -2.2(6) .
F10 C58 C76 C59 -2.7(5) .
C90 C58 C76 C59 177.4(4) .
F6 C66 C76 C58 -177.7(3) .
C96 C66 C76 C58 2.0(5) .
F6 C66 C76 C59 2.7(5) .
C96 C66 C76 C59 -177.6(3) .
C30 C59 C76 C58 94.5(4) .
C21 C59 C76 C58 -85.5(4) .
C30 C59 C76 C66 -85.9(4) .
C21 C59 C76 C66 94.1(4) .
C29 C57 C78 C89 0.6(6) .
C85 C57 C78 C89 179.3(4) .
C71 C56 C79 C110 -0.6(7) .
C72 N8 C80 C97 1.5(5) .
Ga01 N8 C80 C97 -170.4(3) .
C53 N12 C88 C93 0.5(5) .
B2 N12 C88 C93 177.9(4) .
C53 N12 C88 C103 179.8(4) .
B2 N12 C88 C103 -2.7(7) .
C29 N10 C89 C78 1.5(5) .
B1 N10 C89 C78 179.4(4) .
C29 N10 C89 C108 -178.6(5) .
B1 N10 C89 C108 -0.8(7) .
C57 C78 C89 N10 -1.3(6) .
C57 C78 C89 C108 178.8(5) .
F8 C86 C90 F9 -0.6(7) .
C96 C86 C90 F9 -178.7(4) .
F8 C86 C90 C58 178.4(4) .
C96 C86 C90 C58 0.3(7) .
F10 C58 C90 F9 0.2(6) .
C76 C58 C90 F9 -179.9(4) .
F10 C58 C90 C86 -178.7(4) .
C76 C58 C90 C86 1.1(6) .
C71 N9 C92 C110 1.3(6) .
Ga01 N9 C92 C110 -171.0(4) .
C53 C69 C93 C88 0.5(5) .
C83 C69 C93 C88 -177.5(4) .
N12 C88 C93 C69 -0.6(6) .
C103 C88 C93 C69 -179.9(5) .
F14 C77 C94 F15 -0.9(7) .
C130 C77 C94 F15 -179.9(5) .
F14 C77 C94 C64 178.5(4) .
C130 C77 C94 C64 -0.5(8) .
C101 C64 C94 F15 179.2(4) .
C65 C64 C94 F15 -1.2(6) .
C101 C64 C94 C77 -0.2(7) .
C65 C64 C94 C77 179.3(4) .
C45 C54 C95 C99 -0.4(5) .
C74 C54 C95 C99 179.6(4) .
F8 C86 C96 F7 1.4(6) .
C90 C86 C96 F7 179.6(4) .
F8 C86 C96 C66 -178.6(4) .
C90 C86 C96 C66 -0.5(7) .
F6 C66 C96 F7 -1.1(6) .
C76 C66 C96 F7 179.2(4) .
F6 C66 C96 C86 179.0(4) .
C76 C66 C96 C86 -0.7(6) .
C98 C82 C97 C80 -1.1(6) .
N8 C80 C97 C82 -0.2(6) .
C97 C82 C98 C72 1.1(7) .
N8 C72 C98 C82 0.3(7) .
C45 N11 C99 C95 -0.2(5) .
B2 N11 C99 C95 178.3(4) .
C45 N11 C99 C111 -179.2(5) .
B2 N11 C99 C111 -0.7(7) .
C54 C95 C99 N11 0.4(6) .
C54 C95 C99 C111 179.3(5) .
C94 C64 C101 F11 179.0(4) .
C65 C64 C101 F11 -0.5(7) .
C94 C64 C101 C104 0.4(7) .
C65 C64 C101 C104 -179.2(5) .
F11 C101 C104 F12 0.8(9) .
C64 C101 C104 F12 179.5(5) .
F11 C101 C104 C130 -178.5(5) .
C64 C101 C104 C130 0.2(9) .
C56 C79 C110 C92 1.2(8) .
N9 C92 C110 C79 -1.6(8) .
C119 C114 C116 N5 6.8(13) .
C127 N5 C116 C114 -0.9(12) .
C116 C114 C119 C128 -4.1(16) .
C116 N5 C127 C128 -7.7(15) .
N5 C127 C128 C119 10(2) .
C114 C119 C128 C127 -4(2) .
F12 C104 C130 F13 0.4(9) .
C101 C104 C130 F13 179.6(5) .
F12 C104 C130 C77 179.8(5) .
C101 C104 C130 C77 -0.9(9) .
F14 C77 C130 F13 1.5(8) .
C94 C77 C130 F13 -179.5(5) .
F14 C77 C130 C104 -178.0(5) .
C94 C77 C130 C104 1.1(8) .
C107 N7 C91 C109 -0.1(11) .
C91 N7 C107 C100 0.4(9) .
N7 C107 C100 C117 -1.3(11) .
N7 C91 C109 C117 0.7(14) .
C107 C100 C117 C109 1.9(13) .
C91 C109 C117 C100 -1.6(15) .
C118 C112 N13 C106 3.4(12) .
C118 C115 C125 C106 -2.0(16) .
N13 C112 C118 C115 -3.0(14) .
C125 C115 C118 C112 2.1(14) .
C115 C125 C106 N13 2.8(16) .
C112 N13 C106 C125 -3.2(11) .
C11 C11 C13 C12 174.1(17) 3_556
